data_4086181
loop_
_publ_author_name
'DeMott, Jessica C.'
'Gu, Weixing'
'McCulloch, Billy J.'
'Herbert, David E.'
'Goshert, Mitchell D.'
'Walensky, Justin R.'
'Zhou, Jia'
'Ozerov, Oleg V.'

_publ_section_title
;
 Silyl--Silylene Interplay in Cationic PSiP Pincer Complexes of Platinum
;
_journal_issue 16
_journal_name_full Organometallics
_journal_page_first 3930
_journal_paper_doi 10.1021/acs.organomet.5b00596
_journal_volume 34
_journal_year 2015
_chemical_formula_moiety 'C50 H74 B22 Cl22 O P4 Pt2 Si2, 5(C6 H4 F2)'
_chemical_formula_sum 'C80 H94 B22 Cl22 F10 O P4 Pt2 Si2'
_chemical_formula_weight 2849.51
_chemical_name_systematic
;
 ?
;
_space_group_crystal_system monoclinic
_space_group_IT_number 15
_space_group_name_Hall '-C 2yc'
_space_group_name_H-M_alt 'C 1 2/c 1'
_symmetry_space_group_name_Hall '-C 2yc'
_symmetry_space_group_name_H-M 'C 1 2/c 1'
_atom_sites_solution_hydrogens geom
_atom_sites_solution_primary direct
_atom_sites_solution_secondary difmap
_audit_creation_method SHELXL-2013
_cell_angle_alpha 90
_cell_angle_beta 111.822(4)
_cell_angle_gamma 90
_cell_formula_units_Z 4
_cell_length_a 29.543(6)
_cell_length_b 16.580(3)
_cell_length_c 25.060(4)
_cell_measurement_reflns_used 9943
_cell_measurement_temperature 110(2)
_cell_measurement_theta_max 22.69
_cell_measurement_theta_min 2.41
_cell_volume 11395(4)
_computing_cell_refinement 'Apex2 v2013.2-0 (Bruker AXS, 2008)'
_computing_data_collection 'Apex2 v2013.2-0 (Bruker AXS, 2008)'
_computing_data_reduction 'SAINT v8.18c (Bruker AXS, 2008)'
_computing_molecular_graphics 'shelXle rev 647 (Hubschle et al, 2011)'
_computing_structure_refinement 'SHELXL-2013/4 (Sheldrick, 2013)'
_computing_structure_solution 'SHELXS-2013/4 (Sheldrick, 2013)'
_diffrn_ambient_temperature 110(2)
_diffrn_measured_fraction_theta_full 1.000
_diffrn_measured_fraction_theta_max 0.994
_diffrn_measurement_device_type 'Bruker APEX-II CCD'
_diffrn_measurement_method '\w scans'
_diffrn_radiation_monochromator graphite
_diffrn_radiation_source 'sealed tube'
_diffrn_radiation_type MoK\a
_diffrn_radiation_wavelength 0.71073
_diffrn_reflns_av_R_equivalents 0.1286
_diffrn_reflns_av_unetI/netI 0.0716
_diffrn_reflns_laue_measured_fraction_full 1.000
_diffrn_reflns_laue_measured_fraction_max 0.994
_diffrn_reflns_limit_h_max 38
_diffrn_reflns_limit_h_min -38
_diffrn_reflns_limit_k_max 21
_diffrn_reflns_limit_k_min -21
_diffrn_reflns_limit_l_max 32
_diffrn_reflns_limit_l_min -32
_diffrn_reflns_number 129301
_diffrn_reflns_point_group_measured_fraction_full 1.000
_diffrn_reflns_point_group_measured_fraction_max 0.994
_diffrn_reflns_theta_full 25.242
_diffrn_reflns_theta_max 27.557
_diffrn_reflns_theta_min 1.435
_exptl_absorpt_coefficient_mu 3.105
_exptl_absorpt_correction_T_max 0.7456
_exptl_absorpt_correction_T_min 0.5123
_exptl_absorpt_correction_type multi-scan
_exptl_absorpt_process_details 'SADABS 2008/1 (Sheldrick, 2008)'
_exptl_crystal_colour colourless
_exptl_crystal_density_diffrn 1.661
_exptl_crystal_description sheet
_exptl_crystal_F_000 5600
_exptl_crystal_size_max 0.185
_exptl_crystal_size_mid 0.125
_exptl_crystal_size_min 0.023
_refine_diff_density_max 1.514
_refine_diff_density_min -1.482
_refine_diff_density_rms 0.154
_refine_ls_extinction_method none
_refine_ls_goodness_of_fit_ref 1.040
_refine_ls_hydrogen_treatment constr
_refine_ls_matrix_type full
_refine_ls_number_parameters 690
_refine_ls_number_reflns 13082
_refine_ls_number_restraints 108
_refine_ls_restrained_S_all 1.038
_refine_ls_R_factor_all 0.1039
_refine_ls_R_factor_gt 0.0540
_refine_ls_shift/su_max 0.000
_refine_ls_shift/su_mean 0.000
_refine_ls_structure_factor_coef Fsqd
_refine_ls_weighting_details 'w=1/[\s^2^(Fo^2^)+(0.0446P)^2^+115.4077P] where P=(Fo^2^+2Fc^2^)/3'
_refine_ls_weighting_scheme calc
_refine_ls_wR_factor_gt 0.1107
_refine_ls_wR_factor_ref 0.1350
_reflns_Friedel_coverage 0.000
_reflns_number_gt 8527
_reflns_number_total 13082
_reflns_threshold_expression 'I > 2\s(I)'
_cod_data_source_file om5b00596_si_003.cif
_cod_data_source_block 10
_cod_depositor_comments 'Adding full bibliography for 4086177--4086181.cif.'
_cod_original_cell_volume 11396(4)
_cod_database_code 4086181
_shelx_space_group_comment
;
The symmetry employed for this shelxl refinement is uniquely defined
by the following loop, which should always be used as a source of
symmetry information in preference to the above space-group names.
They are only intended as comments.
;
_shelx_estimated_absorpt_t_min 0.597
_shelx_estimated_absorpt_t_max 0.932
_computing_refinement_gui 'shelXle rev 647 (Hubschle et al, 2011)'
_shelxl_version_number 2013-4

loop_
_space_group_symop_operation_xyz
'x, y, z'
'-x, y, -z+1/2'
'x+1/2, y+1/2, z'
'-x+1/2, y+1/2, -z+1/2'
'-x, -y, -z'
'x, -y, z-1/2'
'-x+1/2, -y+1/2, -z'
'x+1/2, -y+1/2, z-1/2'

loop_
_atom_site_label
_atom_site_type_symbol
_atom_site_fract_x
_atom_site_fract_y
_atom_site_fract_z
_atom_site_U_iso_or_equiv
_atom_site_adp_type
_atom_site_occupancy
_atom_site_site_symmetry_order
_atom_site_calc_flag
_atom_site_refinement_flags_posn
_atom_site_refinement_flags_adp
_atom_site_refinement_flags_occupancy
_atom_site_disorder_assembly
_atom_site_disorder_group
Pt1 Pt 0.05781(2) 0.24378(2) 0.38039(2) 0.02878(8) Uani 1 1 d . . . . .
Cl1 Cl 0.14813(9) -0.23549(11) 0.31845(9) 0.0589(6) Uani 1 1 d . . . . .
B1 B 0.1516(3) -0.1622(4) 0.3707(4) 0.038(2) Uani 1 1 d . . . . .
C1 C 0.1836(3) -0.1793(4) 0.4425(3) 0.048(2) Uani 1 1 d . . . . .
H1 H 0.1995 -0.2313 0.4529 0.11(4) Uiso 1 1 calc R . . . .
P1 P 0.12689(7) 0.31415(10) 0.38786(8) 0.0322(4) Uani 1 1 d . . . . .
Si1 Si 0.01471(7) 0.33818(10) 0.31752(8) 0.0290(4) Uani 1 1 d . . . . .
O1 O 0.0000 0.3124(3) 0.2500 0.0253(14) Uani 1 2 d S T P . .
Cl4 Cl 0.26952(8) -0.10648(13) 0.53945(10) 0.0679(7) Uani 1 1 d . . . . .
P2 P -0.01459(7) 0.20689(11) 0.38689(8) 0.0348(4) Uani 1 1 d . . . . .
B2 B 0.1217(3) -0.1766(5) 0.4205(4) 0.041(2) Uani 1 1 d . . . . .
C2 C 0.0565(3) 0.4279(4) 0.3320(3) 0.0380(18) Uani 1 1 d . . . . .
Cl2 Cl 0.08805(9) -0.26585(12) 0.41757(11) 0.0643(7) Uani 1 1 d . . . . .
C3 C 0.1069(3) 0.4137(4) 0.3573(3) 0.0402(19) Uani 1 1 d . . . . .
Cl3 Cl 0.16231(10) -0.18537(14) 0.55229(10) 0.0714(7) Uani 1 1 d . . . . .
B4 B 0.2130(3) -0.0967(5) 0.4821(4) 0.047(3) Uani 1 1 d . . . . .
C4 C 0.1393(3) 0.4769(4) 0.3645(4) 0.056(3) Uani 1 1 d . . . . .
H4 H 0.1733 0.4675 0.3830 0.068 Uiso 1 1 calc R U . . .
B5 B 0.2082(3) -0.1128(5) 0.4088(4) 0.044(2) Uani 1 1 d . . . . .
Cl5 Cl 0.26067(8) -0.13715(14) 0.39573(12) 0.0692(7) Uani 1 1 d . . . . .
C5 C 0.1228(3) 0.5531(5) 0.3451(4) 0.070(3) Uani 1 1 d . . . . .
H5 H 0.1453 0.5952 0.3474 0.084 Uiso 1 1 calc R U . . .
B6 B 0.1037(3) -0.0973(5) 0.3703(4) 0.037(2) Uani 1 1 d . . . . .
Cl6 Cl 0.04692(7) -0.09636(12) 0.31142(9) 0.0548(6) Uani 1 1 d . . . . .
C6 C 0.0730(3) 0.5679(4) 0.3221(4) 0.064(3) Uani 1 1 d . . . . .
H6 H 0.0613 0.6208 0.3102 0.076 Uiso 1 1 calc R U . . .
B7 B 0.1082(4) -0.0816(5) 0.4423(4) 0.047(2) Uani 1 1 d . . . . .
Cl7 Cl 0.05549(9) -0.06679(14) 0.45857(12) 0.0652(7) Uani 1 1 d . . . . .
C7 C 0.0409(3) 0.5065(4) 0.3165(3) 0.048(2) Uani 1 1 d . . . . .
H7 H 0.0070 0.5177 0.3016 0.058 Uiso 1 1 calc R U . . .
C8 C -0.0442(3) 0.3492(4) 0.3272(3) 0.0357(17) Uani 1 1 d . . . . .
Cl8 Cl 0.17210(9) 0.03679(12) 0.53795(9) 0.0609(6) Uani 1 1 d . . . . .
B8 B 0.1652(3) -0.0317(5) 0.4809(4) 0.040(2) Uani 1 1 d . . . . .
C10 C -0.1035(3) 0.2912(6) 0.3621(4) 0.060(2) Uani 1 1 d . . . . .
H10 H -0.1128 0.2499 0.3823 0.072 Uiso 1 1 calc R U . . .
Cl10 Cl 0.15557(8) -0.01487(12) 0.29672(9) 0.0494(5) Uani 1 1 d . . . . .
B10 B 0.1573(3) -0.0564(5) 0.3624(4) 0.037(2) Uani 1 1 d . . . . .
C9 C -0.0580(3) 0.2879(5) 0.3559(3) 0.0411(18) Uani 1 1 d . . . . .
B9 B 0.1955(3) -0.0165(5) 0.4304(4) 0.037(2) Uani 1 1 d . . . . .
Cl9 Cl 0.23403(7) 0.06728(11) 0.43597(10) 0.0510(5) Uani 1 1 d . . . . .
B3 B 0.1593(4) -0.1362(5) 0.4883(4) 0.046(2) Uani 1 1 d . . . . .
C11 C -0.1346(3) 0.3558(6) 0.3383(5) 0.072(3) Uani 1 1 d . . . . .
H11 H -0.1654 0.3579 0.3421 0.086 Uiso 1 1 calc R U . . .
Cl11 Cl 0.10140(7) 0.08741(10) 0.38590(8) 0.0401(4) Uani 1 1 d . . . . .
B11 B 0.1315(3) -0.0069(4) 0.4071(3) 0.0321(18) Uani 1 1 d . . . . .
C12 C -0.1218(3) 0.4158(6) 0.3098(4) 0.064(3) Uani 1 1 d . . . . .
H12 H -0.1435 0.4593 0.2939 0.076 Uiso 1 1 calc R U . . .
C20 C -0.0394(3) 0.1091(4) 0.3536(3) 0.0395(18) Uani 1 1 d . . . . .
H20 H -0.0179 0.0664 0.3785 0.047 Uiso 1 1 calc R U . . .
C13 C -0.0773(3) 0.4131(5) 0.3043(3) 0.046(2) Uani 1 1 d . . . . .
H13 H -0.0686 0.4555 0.2845 0.055 Uiso 1 1 calc R U . . .
C23 C -0.0085(3) 0.1997(5) 0.4621(3) 0.0452(19) Uani 1 1 d . . . . .
H23 H -0.0398 0.1783 0.4632 0.054 Uiso 1 1 calc R U . . .
C14 C 0.1639(3) 0.3334(4) 0.4644(3) 0.0420(19) Uani 1 1 d . . . . .
H14 H 0.1938 0.3633 0.4662 0.050 Uiso 1 1 calc R U . . .
C24 C 0.0014(5) 0.2812(6) 0.4917(4) 0.082(3) Uani 1 1 d . . . . .
H24A H 0.0051 0.2747 0.5320 0.122 Uiso 1 1 calc R U . . .
H24B H -0.0259 0.3176 0.4724 0.122 Uiso 1 1 calc R U . . .
H24C H 0.0314 0.3040 0.4899 0.122 Uiso 1 1 calc R U . . .
C15 C 0.1799(3) 0.2553(5) 0.4966(3) 0.050(2) Uani 1 1 d . . . . .
H15A H 0.1511 0.2238 0.4942 0.076 Uiso 1 1 calc R U . . .
H15B H 0.1995 0.2669 0.5370 0.076 Uiso 1 1 calc R U . . .
H15C H 0.1994 0.2245 0.4796 0.076 Uiso 1 1 calc R U . . .
C1_1 C 0.2654(4) 0.1245(7) 0.2935(4) 0.078(3) Uani 1 1 d D . . . .
C2_1 C 0.2588(4) 0.1743(7) 0.2477(5) 0.081(3) Uani 1 1 d D . . . .
C3_1 C 0.2496(5) 0.1417(9) 0.1961(5) 0.106(4) Uani 1 1 d D . . . .
H3_1 H 0.2456 0.1752 0.1639 0.128 Uiso 1 1 calc R U . . .
C4_1 C 0.2461(5) 0.0586(9) 0.1897(5) 0.110(5) Uani 1 1 d D . . . .
H4_1 H 0.2383 0.0363 0.1525 0.132 Uiso 1 1 calc R U . . .
C5_1 C 0.2532(4) 0.0088(8) 0.2339(6) 0.098(4) Uani 1 1 d D . . . .
H5_1 H 0.2511 -0.0480 0.2288 0.117 Uiso 1 1 calc R U . . .
C6_1 C 0.2641(4) 0.0436(7) 0.2887(5) 0.090(4) Uani 1 1 d D . . . .
H6_1 H 0.2704 0.0104 0.3216 0.108 Uiso 1 1 calc R U . . .
F1_1 F 0.2755(3) 0.1597(4) 0.3461(3) 0.105(2) Uani 1 1 d D . . . .
F2_1 F 0.2599(3) 0.2544(4) 0.2538(4) 0.118(3) Uani 1 1 d D . . . .
C1_2 C -0.0658(4) -0.2987(8) 0.3320(6) 0.094(4) Uani 1 1 d D . . . .
C2_2 C -0.1048(5) -0.3020(6) 0.3491(6) 0.099(4) Uani 1 1 d D . . . .
C3_2 C -0.1268(4) -0.2348(6) 0.3597(5) 0.085(3) Uani 1 1 d D . . . .
H3_2 H -0.1527 -0.2384 0.3736 0.102 Uiso 1 1 calc R U . . .
C4_2 C -0.1098(5) -0.1618(7) 0.3494(5) 0.086(4) Uani 1 1 d D . . . .
H4_2 H -0.1248 -0.1134 0.3548 0.103 Uiso 1 1 calc R U . . .
C5_2 C -0.0720(5) -0.1584(8) 0.3317(5) 0.100(4) Uani 1 1 d D . . . .
H5_2 H -0.0601 -0.1073 0.3256 0.120 Uiso 1 1 calc R U . . .
C6_2 C -0.0497(4) -0.2291(8) 0.3219(5) 0.098(4) Uani 1 1 d D . . . .
H6_2 H -0.0237 -0.2263 0.3083 0.117 Uiso 1 1 calc R U . . .
F1_2 F -0.0469(4) -0.3685(5) 0.3215(4) 0.167(4) Uani 1 1 d D . . . .
F2_2 F -0.1198(4) -0.3763(6) 0.3582(5) 0.189(5) Uani 1 1 d D . . . .
C1_3 C -0.0435(10) 0.498(3) 0.4649(14) 0.154(9) Uani 0.5 1 d D U P A -1
C2_3 C -0.0234(11) 0.481(4) 0.5223(14) 0.181(13) Uani 0.5 1 d D U P A -1
C3_3 C 0.0242(12) 0.493(4) 0.5532(17) 0.187(16) Uani 0.5 1 d D U P A -1
H3_3 H 0.0374 0.4844 0.5936 0.224 Uiso 0.5 1 calc R U P A -1
C4_3 C 0.0529(11) 0.517(3) 0.5238(17) 0.160(12) Uani 0.5 1 d D U P A -1
H4_3 H 0.0871 0.5222 0.5442 0.192 Uiso 0.5 1 calc R U P A -1
C5_3 C 0.0345(11) 0.534(3) 0.4676(15) 0.149(10) Uani 0.5 1 d D U P A -1
H5_3 H 0.0550 0.5531 0.4488 0.179 Uiso 0.5 1 calc R U P A -1
C6_3 C -0.0159(11) 0.523(2) 0.4367(15) 0.153(10) Uani 0.5 1 d D U P A -1
H6_3 H -0.0298 0.5328 0.3965 0.184 Uiso 0.5 1 calc R U P A -1
F1_3 F -0.0929(8) 0.4865(15) 0.4402(9) 0.206(9) Uani 0.5 1 d D U P A -1
F2_3 F -0.0543(9) 0.457(2) 0.5466(11) 0.208(10) Uani 0.5 1 d D U P A -1
C25 C 0.0322(3) 0.1405(6) 0.4941(3) 0.061(3) Uani 1 1 d . . . . .
H25A H 0.0351 0.1364 0.5342 0.092 Uiso 1 1 calc R U . . .
H25B H 0.0631 0.1598 0.4927 0.092 Uiso 1 1 calc R U . . .
H25C H 0.0245 0.0873 0.4759 0.092 Uiso 1 1 calc R U . . .
C16 C 0.1366(3) 0.3858(6) 0.4919(4) 0.065(3) Uani 1 1 d . . . . .
H16A H 0.1304 0.4388 0.4733 0.098 Uiso 1 1 calc R U . . .
H16B H 0.1562 0.3923 0.5329 0.098 Uiso 1 1 calc R U . . .
H16C H 0.1055 0.3601 0.4874 0.098 Uiso 1 1 calc R U . . .
C17 C 0.1690(3) 0.2707(4) 0.3577(3) 0.0344(16) Uani 1 1 d . . . . .
H17 H 0.1840 0.2226 0.3819 0.041 Uiso 1 1 calc R U . . .
C19 C 0.1421(3) 0.2391(5) 0.2977(3) 0.0469(19) Uani 1 1 d . . . . .
H19A H 0.1266 0.2842 0.2721 0.070 Uiso 1 1 calc R U . . .
H19B H 0.1171 0.2007 0.2982 0.070 Uiso 1 1 calc R U . . .
H19C H 0.1651 0.2121 0.2838 0.070 Uiso 1 1 calc R U . . .
C18 C 0.2115(3) 0.3247(5) 0.3593(4) 0.057(2) Uani 1 1 d . . . . .
H18A H 0.2347 0.2932 0.3482 0.085 Uiso 1 1 calc R U . . .
H18B H 0.2280 0.3457 0.3984 0.085 Uiso 1 1 calc R U . . .
H18C H 0.1991 0.3697 0.3325 0.085 Uiso 1 1 calc R U . . .
C21 C -0.0352(3) 0.1022(4) 0.2955(3) 0.0394(18) Uani 1 1 d . . . . .
H21A H -0.0559 0.1430 0.2695 0.059 Uiso 1 1 calc R U . . .
H21B H -0.0457 0.0484 0.2796 0.059 Uiso 1 1 calc R U . . .
H21C H -0.0012 0.1109 0.2997 0.059 Uiso 1 1 calc R U . . .
C22 C -0.0911(3) 0.0908(6) 0.3502(4) 0.061(2) Uani 1 1 d . . . . .
H22A H -0.1141 0.1275 0.3227 0.091 Uiso 1 1 calc R U . . .
H22B H -0.0929 0.0981 0.3882 0.091 Uiso 1 1 calc R U . . .
H22C H -0.0995 0.0350 0.3375 0.091 Uiso 1 1 calc R U . . .

loop_
_atom_site_aniso_label
_atom_site_aniso_U_11
_atom_site_aniso_U_22
_atom_site_aniso_U_33
_atom_site_aniso_U_23
_atom_site_aniso_U_13
_atom_site_aniso_U_12
Pt1 0.03092(14) 0.02236(13) 0.02676(13) -0.00001(11) 0.00342(10) 0.00326(11)
Cl1 0.0751(15) 0.0303(10) 0.0559(13) -0.0146(9) 0.0063(11) 0.0053(9)
B1 0.031(4) 0.021(4) 0.043(5) 0.000(3) -0.009(4) 0.001(3)
C1 0.046(5) 0.021(3) 0.056(5) -0.001(3) -0.006(4) 0.009(3)
P1 0.0319(10) 0.0182(8) 0.0344(10) -0.0008(7) -0.0016(8) -0.0007(7)
Si1 0.0304(10) 0.0192(8) 0.0291(10) -0.0022(7) 0.0013(8) 0.0053(7)
O1 0.029(3) 0.016(3) 0.027(3) 0.000 0.005(3) 0.000
Cl4 0.0581(14) 0.0429(11) 0.0627(14) -0.0028(10) -0.0238(11) 0.0139(10)
P2 0.0380(11) 0.0348(10) 0.0322(10) 0.0007(8) 0.0136(9) 0.0037(8)
B2 0.039(5) 0.030(4) 0.043(5) 0.005(4) 0.001(4) 0.004(4)
C2 0.038(4) 0.022(3) 0.037(4) -0.007(3) -0.007(3) 0.000(3)
Cl2 0.0667(15) 0.0314(10) 0.0801(16) 0.0114(10) 0.0104(12) -0.0113(9)
C3 0.039(4) 0.020(3) 0.045(5) -0.004(3) -0.003(4) -0.001(3)
Cl3 0.101(2) 0.0474(12) 0.0554(14) 0.0232(11) 0.0166(14) 0.0115(12)
B4 0.046(5) 0.030(4) 0.042(5) -0.006(4) -0.011(4) 0.013(4)
C4 0.045(5) 0.024(4) 0.070(6) -0.003(4) -0.013(4) -0.006(3)
B5 0.035(5) 0.028(4) 0.055(6) -0.006(4) -0.001(4) 0.008(4)
Cl5 0.0448(13) 0.0576(13) 0.104(2) -0.0106(13) 0.0263(13) 0.0168(10)
C5 0.058(6) 0.025(4) 0.086(7) 0.006(4) -0.022(5) -0.011(4)
B6 0.035(5) 0.024(4) 0.036(5) 0.000(3) -0.004(4) 0.002(3)
Cl6 0.0372(11) 0.0421(11) 0.0608(14) 0.0049(9) -0.0100(10) -0.0030(8)
C6 0.072(6) 0.022(4) 0.058(6) -0.002(4) -0.021(5) 0.007(4)
B7 0.056(6) 0.031(4) 0.051(6) 0.009(4) 0.015(5) 0.004(4)
Cl7 0.0664(15) 0.0508(12) 0.0915(18) 0.0225(12) 0.0446(14) 0.0100(11)
C7 0.051(5) 0.023(4) 0.047(5) -0.006(3) -0.010(4) 0.003(3)
C8 0.033(4) 0.036(4) 0.034(4) -0.004(3) 0.008(3) 0.010(3)
Cl8 0.0947(18) 0.0365(10) 0.0383(11) -0.0017(8) 0.0095(11) 0.0127(11)
B8 0.052(6) 0.025(4) 0.033(5) 0.004(3) 0.006(4) 0.008(4)
C10 0.049(5) 0.073(6) 0.071(6) 0.013(5) 0.037(5) 0.020(5)
Cl10 0.0603(13) 0.0434(10) 0.0441(11) 0.0016(9) 0.0190(10) 0.0034(9)
B10 0.037(5) 0.027(4) 0.039(5) -0.004(3) 0.004(4) 0.005(3)
C9 0.042(5) 0.044(4) 0.037(4) 0.001(3) 0.014(4) 0.011(4)
B9 0.032(4) 0.024(4) 0.040(5) -0.002(3) -0.005(4) 0.004(3)
Cl9 0.0343(10) 0.0333(9) 0.0713(14) -0.0055(9) 0.0033(10) -0.0055(8)
B3 0.061(6) 0.027(4) 0.040(5) 0.002(4) 0.007(5) 0.001(4)
C11 0.047(6) 0.083(7) 0.098(8) 0.001(6) 0.043(6) 0.030(5)
Cl11 0.0429(10) 0.0236(8) 0.0504(11) 0.0078(7) 0.0137(9) 0.0125(7)
B11 0.035(4) 0.020(3) 0.032(4) 0.006(3) 0.001(4) 0.003(3)
C12 0.055(6) 0.051(5) 0.090(8) 0.003(5) 0.033(6) 0.023(5)
C20 0.042(4) 0.041(4) 0.036(4) -0.002(3) 0.016(4) -0.004(3)
C13 0.045(5) 0.044(4) 0.046(5) -0.001(4) 0.016(4) 0.016(4)
C23 0.047(5) 0.051(5) 0.035(4) 0.000(4) 0.013(4) 0.007(4)
C14 0.046(5) 0.033(4) 0.037(4) -0.007(3) 0.003(4) -0.001(3)
C24 0.116(9) 0.080(7) 0.054(6) -0.019(5) 0.038(6) 0.001(7)
C15 0.059(5) 0.044(4) 0.033(4) -0.002(4) -0.001(4) 0.002(4)
C1_1 0.078(8) 0.098(9) 0.061(7) 0.007(6) 0.030(6) 0.009(7)
C2_1 0.091(9) 0.086(8) 0.065(7) 0.016(6) 0.026(7) -0.004(7)
C3_1 0.104(10) 0.135(13) 0.066(9) 0.001(8) 0.016(7) -0.008(9)
C4_1 0.113(11) 0.144(14) 0.062(8) -0.017(9) 0.021(8) -0.050(10)
C5_1 0.093(10) 0.099(10) 0.116(11) -0.001(9) 0.057(9) 0.014(8)
C6_1 0.090(9) 0.084(9) 0.096(10) 0.005(7) 0.035(8) 0.017(7)
F1_1 0.138(6) 0.106(5) 0.076(5) 0.003(4) 0.044(4) -0.002(5)
F2_1 0.145(7) 0.091(5) 0.122(6) 0.029(5) 0.053(5) 0.004(5)
C1_2 0.066(8) 0.103(11) 0.096(10) -0.007(8) 0.010(7) 0.032(8)
C2_2 0.094(10) 0.056(7) 0.106(10) 0.013(7) -0.009(8) -0.003(7)
C3_2 0.084(8) 0.070(7) 0.086(8) 0.007(6) 0.012(7) -0.007(6)
C4_2 0.097(9) 0.085(8) 0.071(8) -0.009(6) 0.025(7) -0.039(7)
C5_2 0.116(12) 0.085(9) 0.072(8) 0.015(7) 0.002(8) -0.004(8)
C6_2 0.077(8) 0.119(11) 0.076(8) 0.043(8) 0.003(7) -0.011(8)
F1_2 0.181(9) 0.133(7) 0.178(9) 0.014(7) 0.056(7) 0.083(7)
F2_2 0.155(9) 0.118(7) 0.263(13) 0.044(8) 0.042(9) -0.016(7)
C1_3 0.200(15) 0.073(16) 0.142(14) -0.058(12) 0.011(11) 0.083(13)
C2_3 0.216(16) 0.13(3) 0.145(14) -0.049(13) 0.012(11) 0.077(16)
C3_3 0.217(17) 0.16(4) 0.136(15) -0.047(15) 0.014(12) 0.079(17)
C4_3 0.195(17) 0.12(3) 0.112(15) -0.056(14) -0.006(11) 0.088(15)
C5_3 0.192(17) 0.09(2) 0.115(14) -0.065(14) 0.001(11) 0.082(14)
C6_3 0.191(16) 0.087(18) 0.129(14) -0.057(12) -0.001(11) 0.086(13)
F1_3 0.208(15) 0.21(2) 0.155(15) -0.077(14) 0.017(11) 0.061(13)
F2_3 0.248(18) 0.146(17) 0.204(17) -0.016(14) 0.055(15) 0.097(16)
C25 0.054(6) 0.091(7) 0.029(5) 0.004(4) 0.005(4) 0.014(5)
C16 0.059(6) 0.063(6) 0.056(6) -0.029(5) 0.002(5) 0.011(5)
C17 0.032(4) 0.021(3) 0.040(4) 0.000(3) 0.003(3) -0.001(3)
C19 0.044(4) 0.045(4) 0.047(5) -0.013(4) 0.012(4) -0.010(4)
C18 0.049(5) 0.050(5) 0.070(6) -0.007(4) 0.020(5) -0.010(4)
C21 0.040(4) 0.044(4) 0.032(4) -0.008(3) 0.010(3) -0.001(3)
C22 0.059(6) 0.068(6) 0.064(6) -0.015(5) 0.032(5) -0.015(5)

loop_
_atom_type_symbol
_atom_type_description
_atom_type_scat_dispersion_real
_atom_type_scat_dispersion_imag
_atom_type_scat_source
C C 0.0033 0.0016 'International Tables Vol C Tables 4.2.6.8 and 6.1.1.4'
H H 0.0000 0.0000 'International Tables Vol C Tables 4.2.6.8 and 6.1.1.4'
B B 0.0013 0.0007 'International Tables Vol C Tables 4.2.6.8 and 6.1.1.4'
Si Si 0.0817 0.0704 'International Tables Vol C Tables 4.2.6.8 and 6.1.1.4'
P P 0.1023 0.0942 'International Tables Vol C Tables 4.2.6.8 and 6.1.1.4'
Cl Cl 0.1484 0.1585 'International Tables Vol C Tables 4.2.6.8 and 6.1.1.4'
Pt Pt -1.7033 8.3905 'International Tables Vol C Tables 4.2.6.8 and 6.1.1.4'
O O 0.0106 0.0060 'International Tables Vol C Tables 4.2.6.8 and 6.1.1.4'
F F 0.0171 0.0103 'International Tables Vol C Tables 4.2.6.8 and 6.1.1.4'

loop_
_geom_angle_atom_site_label_1
_geom_angle_atom_site_label_2
_geom_angle_atom_site_label_3
_geom_angle
_geom_angle_site_symmetry_1
Si1 Pt1 P2 86.28(7) .
Si1 Pt1 P1 87.60(7) .
P2 Pt1 P1 162.88(7) .
Si1 Pt1 Cl11 141.97(6) .
P2 Pt1 Cl11 99.76(6) .
P1 Pt1 Cl11 94.91(6) .
C1 B1 Cl1 121.5(5) .
C1 B1 B6 103.6(6) .
Cl1 B1 B6 126.0(5) .
C1 B1 B10 104.3(5) .
Cl1 B1 B10 125.0(6) .
B6 B1 B10 60.8(5) .
C1 B1 B5 58.3(5) .
Cl1 B1 B5 119.8(6) .
B6 B1 B5 108.1(5) .
B10 B1 B5 60.1(5) .
C1 B1 B2 58.0(5) .
Cl1 B1 B2 121.2(5) .
B6 B1 B2 59.2(5) .
B10 B1 B2 107.8(6) .
B5 B1 B2 107.2(6) .
B2 C1 B5 115.3(6) .
B2 C1 B1 63.3(5) .
B5 C1 B1 62.9(5) .
B2 C1 B3 62.6(5) .
B5 C1 B3 115.0(6) .
B1 C1 B3 115.3(6) .
B2 C1 B4 114.6(6) .
B5 C1 B4 63.6(5) .
B1 C1 B4 115.8(6) .
B3 C1 B4 62.1(5) .
B2 C1 H1 117.6 .
B5 C1 H1 117.1 .
B1 C1 H1 116.9 .
B3 C1 H1 117.9 .
B4 C1 H1 117.4 .
C3 P1 C17 110.4(4) .
C3 P1 C14 104.7(3) .
C17 P1 C14 105.4(3) .
C3 P1 Pt1 106.6(3) .
C17 P1 Pt1 119.2(2) .
C14 P1 Pt1 109.7(3) .
O1 Si1 C8 105.0(2) .
O1 Si1 C2 108.0(3) .
C8 Si1 C2 118.5(3) .
O1 Si1 Pt1 113.91(19) .
C8 Si1 Pt1 107.0(2) .
C2 Si1 Pt1 104.8(2) .
Si1 O1 Si1 149.8(4) 2
C9 P2 C23 105.8(4) .
C9 P2 C20 110.9(4) .
C23 P2 C20 106.1(4) .
C9 P2 Pt1 107.6(3) .
C23 P2 Pt1 110.7(3) .
C20 P2 Pt1 115.3(3) .
C1 B2 B6 104.6(6) .
C1 B2 B7 105.1(6) .
B6 B2 B7 60.7(5) .
C1 B2 Cl2 120.8(5) .
B6 B2 Cl2 125.4(6) .
B7 B2 Cl2 125.0(7) .
C1 B2 B3 59.1(5) .
B6 B2 B3 108.5(6) .
B7 B2 B3 60.0(5) .
Cl2 B2 B3 119.8(6) .
C1 B2 B1 58.7(5) .
B6 B2 B1 59.8(5) .
B7 B2 B1 108.8(6) .
Cl2 B2 B1 119.8(6) .
B3 B2 B1 108.6(6) .
C7 C2 C3 118.0(7) .
C7 C2 Si1 124.2(6) .
C3 C2 Si1 117.6(5) .
C4 C3 C2 119.8(6) .
C4 C3 P1 121.9(6) .
C2 C3 P1 117.8(5) .
C1 B4 Cl4 121.3(5) .
C1 B4 B8 104.2(6) .
Cl4 B4 B8 125.4(6) .
C1 B4 B3 58.8(5) .
Cl4 B4 B3 120.2(7) .
B8 B4 B3 59.5(5) .
C1 B4 B9 102.9(6) .
Cl4 B4 B9 126.1(6) .
B8 B4 B9 61.4(5) .
B3 B4 B9 108.0(6) .
C1 B4 B5 57.7(5) .
Cl4 B4 B5 120.6(6) .
B8 B4 B5 108.2(6) .
B3 B4 B5 107.4(6) .
B9 B4 B5 58.8(5) .
C5 C4 C3 120.7(8) .
C5 C4 H4 119.6 .
C3 C4 H4 119.6 .
C1 B5 Cl5 120.9(5) .
C1 B5 B9 104.7(7) .
Cl5 B5 B9 124.7(6) .
C1 B5 B1 58.8(5) .
Cl5 B5 B1 120.9(6) .
B9 B5 B1 108.3(6) .
C1 B5 B10 104.5(6) .
Cl5 B5 B10 126.1(7) .
B9 B5 B10 60.3(4) .
B1 B5 B10 59.9(4) .
C1 B5 B4 58.7(5) .
Cl5 B5 B4 118.9(6) .
B9 B5 B4 60.2(5) .
B1 B5 B4 108.4(7) .
B10 B5 B4 108.3(6) .
C4 C5 C6 119.4(8) .
C4 C5 H5 120.3 .
C6 C5 H5 120.3 .
B2 B6 B1 61.0(5) .
B2 B6 Cl6 122.7(5) .
B1 B6 Cl6 121.1(5) .
B2 B6 B7 59.7(5) .
B1 B6 B7 108.9(6) .
Cl6 B6 B7 122.1(6) .
B2 B6 B11 107.4(6) .
B1 B6 B11 107.1(6) .
Cl6 B6 B11 122.0(5) .
B7 B6 B11 60.5(5) .
B2 B6 B10 108.5(6) .
B1 B6 B10 59.9(5) .
Cl6 B6 B10 120.3(6) .
B7 B6 B10 108.6(6) .
B11 B6 B10 59.2(5) .
C7 C6 C5 120.0(7) .
C7 C6 H6 120.0 .
C5 C6 H6 120.0 .
B2 B7 Cl7 121.0(6) .
B2 B7 B3 60.5(5) .
Cl7 B7 B3 122.1(6) .
B2 B7 B6 59.6(5) .
Cl7 B7 B6 120.9(6) .
B3 B7 B6 108.0(7) .
B2 B7 B11 107.0(7) .
Cl7 B7 B11 123.2(6) .
B3 B7 B11 106.5(7) .
B6 B7 B11 60.1(5) .
B2 B7 B8 107.7(6) .
Cl7 B7 B8 122.7(6) .
B3 B7 B8 59.0(5) .
B6 B7 B8 108.3(7) .
B11 B7 B8 59.8(5) .
C6 C7 C2 121.8(8) .
C6 C7 H7 119.1 .
C2 C7 H7 119.1 .
C9 C8 C13 117.8(7) .
C9 C8 Si1 117.8(5) .
C13 C8 Si1 124.3(6) .
B3 B8 B4 60.5(5) .
B3 B8 Cl8 122.1(6) .
B4 B8 Cl8 121.6(6) .
B3 B8 B11 107.2(6) .
B4 B8 B11 107.0(6) .
Cl8 B8 B11 122.4(5) .
B3 B8 B7 59.6(5) .
B4 B8 B7 108.1(6) .
Cl8 B8 B7 122.0(6) .
B11 B8 B7 60.1(5) .
B3 B8 B9 107.7(6) .
B4 B8 B9 60.0(5) .
Cl8 B8 B9 122.2(6) .
B11 B8 B9 58.6(5) .
B7 B8 B9 107.0(6) .
C11 C10 C9 119.1(9) .
C11 C10 H10 120.5 .
C9 C10 H10 120.5 .
Cl10 B10 B11 122.5(5) .
Cl10 B10 B1 121.5(6) .
B11 B10 B1 107.4(6) .
Cl10 B10 B9 122.3(6) .
B11 B10 B9 59.5(5) .
B1 B10 B9 107.8(6) .
Cl10 B10 B5 122.5(6) .
B11 B10 B5 106.6(6) .
B1 B10 B5 60.1(5) .
B9 B10 B5 59.4(5) .
Cl10 B10 B6 121.9(5) .
B11 B10 B6 60.2(5) .
B1 B10 B6 59.3(5) .
B9 B10 B6 107.7(6) .
B5 B10 B6 107.0(6) .
C8 C9 C10 120.3(7) .
C8 C9 P2 117.6(6) .
C10 C9 P2 122.1(6) .
B11 B9 Cl9 122.2(5) .
B11 B9 B5 107.6(6) .
Cl9 B9 B5 122.0(6) .
B11 B9 B10 59.9(5) .
Cl9 B9 B10 121.8(6) .
B5 B9 B10 60.3(5) .
B11 B9 B4 107.0(6) .
Cl9 B9 B4 121.4(5) .
B5 B9 B4 61.0(5) .
B10 B9 B4 109.0(6) .
B11 B9 B8 60.0(5) .
Cl9 B9 B8 121.5(5) .
B5 B9 B8 107.6(6) .
B10 B9 B8 108.3(6) .
B4 B9 B8 58.6(5) .
C1 B3 B8 104.8(7) .
C1 B3 B7 104.1(6) .
B8 B3 B7 61.4(5) .
C1 B3 Cl3 121.4(6) .
B8 B3 Cl3 125.1(6) .
B7 B3 Cl3 124.7(7) .
C1 B3 B4 59.1(5) .
B8 B3 B4 60.0(5) .
B7 B3 B4 109.1(6) .
Cl3 B3 B4 120.2(6) .
C1 B3 B2 58.2(5) .
B8 B3 B2 108.8(6) .
B7 B3 B2 59.5(5) .
Cl3 B3 B2 119.6(6) .
B4 B3 B2 108.5(7) .
C12 C11 C10 121.4(8) .
C12 C11 H11 119.3 .
C10 C11 H11 119.3 .
B11 Cl11 Pt1 166.4(3) .
B9 B11 B10 60.5(5) .
B9 B11 Cl11 122.2(5) .
B10 B11 Cl11 120.1(5) .
B9 B11 B6 108.8(6) .
B10 B11 B6 60.6(5) .
Cl11 B11 B6 120.0(5) .
B9 B11 B8 61.4(5) .
B10 B11 B8 109.9(6) .
Cl11 B11 B8 122.3(5) .
B6 B11 B8 108.2(5) .
B9 B11 B7 109.4(6) .
B10 B11 B7 108.9(6) .
Cl11 B11 B7 120.8(6) .
B6 B11 B7 59.4(5) .
B8 B11 B7 60.2(5) .
C11 C12 C13 119.5(8) .
C11 C12 H12 120.2 .
C13 C12 H12 120.2 .
C21 C20 C22 111.7(6) .
C21 C20 P2 109.9(5) .
C22 C20 P2 114.9(6) .
C21 C20 H20 106.6 .
C22 C20 H20 106.6 .
P2 C20 H20 106.6 .
C12 C13 C8 121.9(8) .
C12 C13 H13 119.1 .
C8 C13 H13 119.1 .
C24 C23 C25 110.2(7) .
C24 C23 P2 111.9(6) .
C25 C23 P2 109.9(6) .
C24 C23 H23 108.3 .
C25 C23 H23 108.3 .
P2 C23 H23 108.3 .
C15 C14 C16 111.2(7) .
C15 C14 P1 110.8(5) .
C16 C14 P1 111.3(5) .
C15 C14 H14 107.8 .
C16 C14 H14 107.8 .
P1 C14 H14 107.8 .
C23 C24 H24A 109.5 .
C23 C24 H24B 109.5 .
H24A C24 H24B 109.5 .
C23 C24 H24C 109.5 .
H24A C24 H24C 109.5 .
H24B C24 H24C 109.5 .
C14 C15 H15A 109.5 .
C14 C15 H15B 109.5 .
H15A C15 H15B 109.5 .
C14 C15 H15C 109.5 .
H15A C15 H15C 109.5 .
H15B C15 H15C 109.5 .
C6_1 C1_1 F1_1 120.1(10) .
C6_1 C1_1 C2_1 122.3(11) .
F1_1 C1_1 C2_1 117.5(10) .
C3_1 C2_1 F2_1 120.2(11) .
C3_1 C2_1 C1_1 118.8(11) .
F2_1 C2_1 C1_1 120.9(10) .
C2_1 C3_1 C4_1 119.7(12) .
C2_1 C3_1 H3_1 120.2 .
C4_1 C3_1 H3_1 120.2 .
C5_1 C4_1 C3_1 122.5(12) .
C5_1 C4_1 H4_1 118.8 .
C3_1 C4_1 H4_1 118.8 .
C4_1 C5_1 C6_1 117.6(12) .
C4_1 C5_1 H5_1 121.2 .
C6_1 C5_1 H5_1 121.2 .
C1_1 C6_1 C5_1 119.0(11) .
C1_1 C6_1 H6_1 120.5 .
C5_1 C6_1 H6_1 120.5 .
C6_2 C1_2 F1_2 120.6(13) .
C6_2 C1_2 C2_2 120.4(11) .
F1_2 C1_2 C2_2 118.8(12) .
F2_2 C2_2 C3_2 120.0(13) .
F2_2 C2_2 C1_2 117.0(12) .
C3_2 C2_2 C1_2 123.0(11) .
C2_2 C3_2 C4_2 116.7(12) .
C2_2 C3_2 H3_2 121.7 .
C4_2 C3_2 H3_2 121.7 .
C5_2 C4_2 C3_2 120.4(12) .
C5_2 C4_2 H4_2 119.8 .
C3_2 C4_2 H4_2 119.8 .
C4_2 C5_2 C6_2 121.4(12) .
C4_2 C5_2 H5_2 119.3 .
C6_2 C5_2 H5_2 119.3 .
C1_2 C6_2 C5_2 118.1(12) .
C1_2 C6_2 H6_2 120.9 .
C5_2 C6_2 H6_2 120.9 .
C6_3 C1_3 C2_3 120.9(19) .
C6_3 C1_3 F1_3 124(2) .
C2_3 C1_3 F1_3 115(2) .
F2_3 C2_3 C3_3 122(2) .
F2_3 C2_3 C1_3 116(2) .
C3_3 C2_3 C1_3 121.9(19) .
C2_3 C3_3 C4_3 117(2) .
C2_3 C3_3 H3_3 121.4 .
C4_3 C3_3 H3_3 121.4 .
C5_3 C4_3 C3_3 122(2) .
C5_3 C4_3 H4_3 118.8 .
C3_3 C4_3 H4_3 118.8 .
C4_3 C5_3 C6_3 119(2) .
C4_3 C5_3 H5_3 120.5 .
C6_3 C5_3 H5_3 120.5 .
C1_3 C6_3 C5_3 119(2) .
C1_3 C6_3 H6_3 120.7 .
C5_3 C6_3 H6_3 120.7 .
C23 C25 H25A 109.5 .
C23 C25 H25B 109.5 .
H25A C25 H25B 109.5 .
C23 C25 H25C 109.5 .
H25A C25 H25C 109.5 .
H25B C25 H25C 109.5 .
C14 C16 H16A 109.5 .
C14 C16 H16B 109.5 .
H16A C16 H16B 109.5 .
C14 C16 H16C 109.5 .
H16A C16 H16C 109.5 .
H16B C16 H16C 109.5 .
C19 C17 C18 110.6(7) .
C19 C17 P1 111.1(5) .
C18 C17 P1 115.9(5) .
C19 C17 H17 106.2 .
C18 C17 H17 106.2 .
P1 C17 H17 106.2 .
C17 C19 H19A 109.5 .
C17 C19 H19B 109.5 .
H19A C19 H19B 109.5 .
C17 C19 H19C 109.5 .
H19A C19 H19C 109.5 .
H19B C19 H19C 109.5 .
C17 C18 H18A 109.5 .
C17 C18 H18B 109.5 .
H18A C18 H18B 109.5 .
C17 C18 H18C 109.5 .
H18A C18 H18C 109.5 .
H18B C18 H18C 109.5 .
C20 C21 H21A 109.5 .
C20 C21 H21B 109.5 .
H21A C21 H21B 109.5 .
C20 C21 H21C 109.5 .
H21A C21 H21C 109.5 .
H21B C21 H21C 109.5 .
C20 C22 H22A 109.5 .
C20 C22 H22B 109.5 .
H22A C22 H22B 109.5 .
C20 C22 H22C 109.5 .
H22A C22 H22C 109.5 .
H22B C22 H22C 109.5 .

loop_
_geom_bond_atom_site_label_1
_geom_bond_atom_site_label_2
_geom_bond_distance
_geom_bond_site_symmetry_2
Pt1 Si1 2.2499(18) .
Pt1 P2 2.288(2) .
Pt1 P1 2.2973(19) .
Pt1 Cl11 2.8753(16) .
Cl1 B1 1.762(9) .
B1 C1 1.716(11) .
B1 B6 1.772(12) .
B1 B10 1.782(11) .
B1 B5 1.786(12) .
B1 B2 1.793(14) .
C1 B2 1.703(12) .
C1 B5 1.706(13) .
C1 B3 1.719(13) .
C1 B4 1.724(11) .
C1 H1 0.9700 .
P1 C3 1.823(7) .
P1 C17 1.827(8) .
P1 C14 1.847(7) .
Si1 O1 1.639(2) .
Si1 C8 1.854(7) .
Si1 C2 1.881(7) .
O1 Si1 1.639(2) 2
Cl4 B4 1.759(8) .
P2 C9 1.821(8) .
P2 C23 1.829(8) .
P2 C20 1.846(7) .
B2 B6 1.761(11) .
B2 B7 1.761(12) .
B2 Cl2 1.768(9) .
B2 B3 1.779(12) .
C2 C7 1.388(9) .
C2 C3 1.403(10) .
C3 C4 1.387(10) .
Cl3 B3 1.772(10) .
B4 B8 1.768(12) .
B4 B3 1.776(15) .
B4 B9 1.794(12) .
B4 B5 1.808(14) .
C4 C5 1.376(10) .
C4 H4 0.9500 .
B5 Cl5 1.748(10) .
B5 B9 1.770(11) .
B5 B10 1.786(12) .
C5 C6 1.388(12) .
C5 H5 0.9500 .
B6 Cl6 1.775(8) .
B6 B7 1.780(13) .
B6 B11 1.791(11) .
B6 B10 1.798(13) .
C6 C7 1.363(11) .
C6 H6 0.9500 .
B7 Cl7 1.769(11) .
B7 B3 1.769(13) .
B7 B11 1.798(12) .
B7 B8 1.800(13) .
C7 H7 0.9500 .
C8 C9 1.391(10) .
C8 C13 1.411(9) .
Cl8 B8 1.778(9) .
B8 B3 1.758(11) .
B8 B11 1.793(11) .
B8 B9 1.819(13) .
C10 C11 1.393(12) .
C10 C9 1.409(11) .
C10 H10 0.9500 .
Cl10 B10 1.766(9) .
B10 B11 1.774(12) .
B10 B9 1.785(11) .
B9 B11 1.767(12) .
B9 Cl9 1.769(8) .
C11 C12 1.356(13) .
C11 H11 0.9500 .
Cl11 B11 1.779(7) .
C12 C13 1.373(11) .
C12 H12 0.9500 .
C20 C21 1.513(10) .
C20 C22 1.528(11) .
C20 H20 1.0000 .
C13 H13 0.9500 .
C23 C24 1.518(12) .
C23 C25 1.527(11) .
C23 H23 1.0000 .
C14 C15 1.505(10) .
C14 C16 1.516(11) .
C14 H14 1.0000 .
C24 H24A 0.9800 .
C24 H24B 0.9800 .
C24 H24C 0.9800 .
C15 H15A 0.9800 .
C15 H15B 0.9800 .
C15 H15C 0.9800 .
C1_1 C6_1 1.346(13) .
C1_1 F1_1 1.368(11) .
C1_1 C2_1 1.369(12) .
C2_1 C3_1 1.333(13) .
C2_1 F2_1 1.336(11) .
C3_1 C4_1 1.386(14) .
C3_1 H3_1 0.9500 .
C4_1 C5_1 1.334(14) .
C4_1 H4_1 0.9500 .
C5_1 C6_1 1.410(14) .
C5_1 H5_1 0.9500 .
C6_1 H6_1 0.9500 .
C1_2 C6_2 1.309(14) .
C1_2 F1_2 1.353(11) .
C1_2 C2_2 1.372(14) .
C2_2 F2_2 1.356(12) .
C2_2 C3_2 1.366(13) .
C3_2 C4_2 1.371(13) .
C3_2 H3_2 0.9500 .
C4_2 C5_2 1.350(14) .
C4_2 H4_2 0.9500 .
C5_2 C6_2 1.410(14) .
C5_2 H5_2 0.9500 .
C6_2 H6_2 0.9500 .
C1_3 C6_3 1.326(19) .
C1_3 C2_3 1.367(18) .
C1_3 F1_3 1.371(17) .
C2_3 F2_3 1.331(18) .
C2_3 C3_3 1.344(19) .
C3_3 C4_3 1.375(19) .
C3_3 H3_3 0.9500 .
C4_3 C5_3 1.338(19) .
C4_3 H4_3 0.9500 .
C5_3 C6_3 1.414(19) .
C5_3 H5_3 0.9500 .
C6_3 H6_3 0.9500 .
C25 H25A 0.9800 .
C25 H25B 0.9800 .
C25 H25C 0.9800 .
C16 H16A 0.9800 .
C16 H16B 0.9800 .
C16 H16C 0.9800 .
C17 C19 1.510(10) .
C17 C18 1.530(10) .
C17 H17 1.0000 .
C19 H19A 0.9800 .
C19 H19B 0.9800 .
C19 H19C 0.9800 .
C18 H18A 0.9800 .
C18 H18B 0.9800 .
C18 H18C 0.9800 .
C21 H21A 0.9800 .
C21 H21B 0.9800 .
C21 H21C 0.9800 .
C22 H22A 0.9800 .
C22 H22B 0.9800 .
C22 H22C 0.9800 .

loop_
_geom_torsion_atom_site_label_1
_geom_torsion_atom_site_label_2
_geom_torsion_atom_site_label_3
_geom_torsion_atom_site_label_4
_geom_torsion
_geom_torsion_site_symmetry_4
Cl1 B1 C1 B2 -109.5(7) .
B6 B1 C1 B2 39.5(5) .
B10 B1 C1 B2 102.3(6) .
B5 B1 C1 B2 142.6(6) .
Cl1 B1 C1 B5 107.9(7) .
B6 B1 C1 B5 -103.1(6) .
B10 B1 C1 B5 -40.3(6) .
B2 B1 C1 B5 -142.6(6) .
Cl1 B1 C1 B3 -145.7(6) .
B6 B1 C1 B3 3.3(8) .
B10 B1 C1 B3 66.2(8) .
B5 B1 C1 B3 106.5(7) .
B2 B1 C1 B3 -36.2(6) .
Cl1 B1 C1 B4 144.6(7) .
B6 B1 C1 B4 -66.4(8) .
B10 B1 C1 B4 -3.6(9) .
B5 B1 C1 B4 36.7(7) .
B2 B1 C1 B4 -105.9(7) .
C8 Si1 O1 Si1 88.1(2) 2
C2 Si1 O1 Si1 -39.3(2) 2
Pt1 Si1 O1 Si1 -155.23(11) 2
B5 C1 B2 B6 -3.3(8) .
B1 C1 B2 B6 -40.0(5) .
B3 C1 B2 B6 103.0(6) .
B4 C1 B2 B6 67.8(8) .
B5 C1 B2 B7 -66.4(8) .
B1 C1 B2 B7 -103.1(6) .
B3 C1 B2 B7 40.0(6) .
B4 C1 B2 B7 4.8(9) .
B5 C1 B2 Cl2 145.1(6) .
B1 C1 B2 Cl2 108.4(7) .
B3 C1 B2 Cl2 -108.5(7) .
B4 C1 B2 Cl2 -143.8(7) .
B5 C1 B2 B3 -106.4(7) .
B1 C1 B2 B3 -143.1(6) .
B4 C1 B2 B3 -35.2(7) .
B5 C1 B2 B1 36.7(6) .
B3 C1 B2 B1 143.1(6) .
B4 C1 B2 B1 107.8(7) .
Cl1 B1 B2 C1 110.0(6) .
B6 B1 B2 C1 -134.0(6) .
B10 B1 B2 C1 -96.0(6) .
B5 B1 B2 C1 -32.7(5) .
C1 B1 B2 B6 134.0(6) .
Cl1 B1 B2 B6 -116.1(6) .
B10 B1 B2 B6 37.9(5) .
B5 B1 B2 B6 101.3(6) .
C1 B1 B2 B7 96.7(6) .
Cl1 B1 B2 B7 -153.3(6) .
B6 B1 B2 B7 -37.3(6) .
B10 B1 B2 B7 0.7(8) .
B5 B1 B2 B7 64.0(7) .
C1 B1 B2 Cl2 -110.0(6) .
Cl1 B1 B2 Cl2 0.0(9) .
B6 B1 B2 Cl2 116.1(6) .
B10 B1 B2 Cl2 154.0(5) .
B5 B1 B2 Cl2 -142.6(5) .
C1 B1 B2 B3 33.0(5) .
Cl1 B1 B2 B3 143.0(5) .
B6 B1 B2 B3 -101.0(6) .
B10 B1 B2 B3 -63.0(7) .
B5 B1 B2 B3 0.3(7) .
O1 Si1 C2 C7 78.9(7) .
C8 Si1 C2 C7 -40.2(8) .
Pt1 Si1 C2 C7 -159.4(7) .
O1 Si1 C2 C3 -97.4(6) .
C8 Si1 C2 C3 143.5(6) .
Pt1 Si1 C2 C3 24.4(7) .
C7 C2 C3 C4 -1.8(12) .
Si1 C2 C3 C4 174.7(7) .
C7 C2 C3 P1 170.5(6) .
Si1 C2 C3 P1 -13.0(9) .
C17 P1 C3 C4 -61.7(8) .
C14 P1 C3 C4 51.3(8) .
Pt1 P1 C3 C4 167.5(7) .
C17 P1 C3 C2 126.1(6) .
C14 P1 C3 C2 -120.9(6) .
Pt1 P1 C3 C2 -4.7(7) .
B2 C1 B4 Cl4 144.0(7) .
B5 C1 B4 Cl4 -108.7(8) .
B1 C1 B4 Cl4 -145.1(7) .
B3 C1 B4 Cl4 108.6(8) .
B2 C1 B4 B8 -4.6(9) .
B5 C1 B4 B8 102.7(6) .
B1 C1 B4 B8 66.3(9) .
B3 C1 B4 B8 -40.0(6) .
B2 C1 B4 B3 35.4(6) .
B5 C1 B4 B3 142.7(6) .
B1 C1 B4 B3 106.3(7) .
B2 C1 B4 B9 -68.0(9) .
B5 C1 B4 B9 39.3(6) .
B1 C1 B4 B9 2.9(9) .
B3 C1 B4 B9 -103.4(7) .
B2 C1 B4 B5 -107.3(7) .
B1 C1 B4 B5 -36.4(7) .
B3 C1 B4 B5 -142.7(6) .
C2 C3 C4 C5 -2.5(14) .
P1 C3 C4 C5 -174.6(8) .
B2 C1 B5 Cl5 -146.5(6) .
B1 C1 B5 Cl5 -109.7(7) .
B3 C1 B5 Cl5 143.4(6) .
B4 C1 B5 Cl5 107.2(7) .
B2 C1 B5 B9 65.9(8) .
B1 C1 B5 B9 102.7(6) .
B3 C1 B5 B9 -4.2(8) .
B4 C1 B5 B9 -40.4(5) .
B2 C1 B5 B1 -36.8(6) .
B3 C1 B5 B1 -106.9(7) .
B4 C1 B5 B1 -143.1(6) .
B2 C1 B5 B10 3.4(8) .
B1 C1 B5 B10 40.2(5) .
B3 C1 B5 B10 -66.7(8) .
B4 C1 B5 B10 -102.9(6) .
B2 C1 B5 B4 106.3(7) .
B1 C1 B5 B4 143.1(6) .
B3 C1 B5 B4 36.2(6) .
Cl1 B1 B5 C1 -110.7(6) .
B6 B1 B5 C1 95.0(7) .
B10 B1 B5 C1 133.7(7) .
B2 B1 B5 C1 32.6(5) .
C1 B1 B5 Cl5 109.8(7) .
Cl1 B1 B5 Cl5 -0.9(9) .
B6 B1 B5 Cl5 -155.2(6) .
B10 B1 B5 Cl5 -116.5(8) .
B2 B1 B5 Cl5 142.4(6) .
C1 B1 B5 B9 -96.5(7) .
Cl1 B1 B5 B9 152.9(6) .
B6 B1 B5 B9 -1.4(9) .
B10 B1 B5 B9 37.2(6) .
B2 B1 B5 B9 -63.9(7) .
C1 B1 B5 B10 -133.7(7) .
Cl1 B1 B5 B10 115.6(7) .
B6 B1 B5 B10 -38.7(6) .
B2 B1 B5 B10 -101.1(6) .
C1 B1 B5 B4 -32.7(5) .
Cl1 B1 B5 B4 -143.4(6) .
B6 B1 B5 B4 62.3(7) .
B10 B1 B5 B4 101.0(6) .
B2 B1 B5 B4 -0.1(7) .
Cl4 B4 B5 C1 109.9(7) .
B8 B4 B5 C1 -95.7(7) .
B3 B4 B5 C1 -32.9(5) .
B9 B4 B5 C1 -133.8(6) .
C1 B4 B5 Cl5 -110.6(7) .
Cl4 B4 B5 Cl5 -0.7(9) .
B8 B4 B5 Cl5 153.8(6) .
B3 B4 B5 Cl5 -143.4(6) .
B9 B4 B5 Cl5 115.6(7) .
C1 B4 B5 B9 133.8(6) .
Cl4 B4 B5 B9 -116.3(7) .
B8 B4 B5 B9 38.1(6) .
B3 B4 B5 B9 100.9(6) .
C1 B4 B5 B1 32.8(5) .
Cl4 B4 B5 B1 142.7(6) .
B8 B4 B5 B1 -62.9(7) .
B3 B4 B5 B1 -0.1(7) .
B9 B4 B5 B1 -101.0(6) .
C1 B4 B5 B10 96.2(7) .
Cl4 B4 B5 B10 -153.9(6) .
B8 B4 B5 B10 0.5(8) .
B3 B4 B5 B10 63.3(7) .
B9 B4 B5 B10 -37.6(6) .
C3 C4 C5 C6 4.9(16) .
C1 B2 B6 B1 39.5(5) .
B7 B2 B6 B1 138.9(6) .
Cl2 B2 B6 B1 -107.0(8) .
B3 B2 B6 B1 101.3(7) .
C1 B2 B6 Cl6 149.7(6) .
B7 B2 B6 Cl6 -110.9(8) .
Cl2 B2 B6 Cl6 3.2(11) .
B3 B2 B6 Cl6 -148.5(6) .
B1 B2 B6 Cl6 110.2(7) .
C1 B2 B6 B7 -99.4(7) .
Cl2 B2 B6 B7 114.1(8) .
B3 B2 B6 B7 -37.6(7) .
B1 B2 B6 B7 -138.9(6) .
C1 B2 B6 B11 -60.8(8) .
B7 B2 B6 B11 38.6(6) .
Cl2 B2 B6 B11 152.7(7) .
B3 B2 B6 B11 1.0(9) .
B1 B2 B6 B11 -100.3(6) .
C1 B2 B6 B10 1.8(8) .
B7 B2 B6 B10 101.2(6) .
Cl2 B2 B6 B10 -144.7(7) .
B3 B2 B6 B10 63.6(8) .
B1 B2 B6 B10 -37.7(5) .
C1 B1 B6 B2 -38.9(5) .
Cl1 B1 B6 B2 108.2(7) .
B10 B1 B6 B2 -137.9(6) .
B5 B1 B6 B2 -99.6(7) .
C1 B1 B6 Cl6 -151.7(6) .
Cl1 B1 B6 Cl6 -4.7(10) .
B10 B1 B6 Cl6 109.3(7) .
B5 B1 B6 Cl6 147.6(6) .
B2 B1 B6 Cl6 -112.8(7) .
C1 B1 B6 B7 -2.1(7) .
Cl1 B1 B6 B7 145.0(6) .
B10 B1 B6 B7 -101.0(6) .
B5 B1 B6 B7 -62.7(8) .
B2 B1 B6 B7 36.8(6) .
C1 B1 B6 B11 61.8(7) .
Cl1 B1 B6 B11 -151.1(6) .
B10 B1 B6 B11 -37.1(6) .
B5 B1 B6 B11 1.2(8) .
B2 B1 B6 B11 100.7(6) .
C1 B1 B6 B10 99.0(6) .
Cl1 B1 B6 B10 -114.0(8) .
B5 B1 B6 B10 38.3(6) .
B2 B1 B6 B10 137.9(6) .
C4 C5 C6 C7 -2.9(15) .
C1 B2 B7 Cl7 -151.5(6) .
B6 B2 B7 Cl7 110.1(7) .
Cl2 B2 B7 Cl7 -4.7(10) .
B3 B2 B7 Cl7 -111.9(8) .
B1 B2 B7 Cl7 147.0(6) .
C1 B2 B7 B3 -39.6(6) .
B6 B2 B7 B3 -138.0(7) .
Cl2 B2 B7 B3 107.2(8) .
B1 B2 B7 B3 -101.1(7) .
C1 B2 B7 B6 98.5(7) .
Cl2 B2 B7 B6 -114.8(7) .
B3 B2 B7 B6 138.0(7) .
B1 B2 B7 B6 36.9(6) .
C1 B2 B7 B11 60.1(8) .
B6 B2 B7 B11 -38.4(6) .
Cl2 B2 B7 B11 -153.1(6) .
B3 B2 B7 B11 99.7(7) .
B1 B2 B7 B11 -1.5(8) .
C1 B2 B7 B8 -2.9(8) .
B6 B2 B7 B8 -101.3(7) .
Cl2 B2 B7 B8 143.9(6) .
B3 B2 B7 B8 36.7(6) .
B1 B2 B7 B8 -64.4(7) .
B1 B6 B7 B2 -37.4(6) .
Cl6 B6 B7 B2 111.9(7) .
B11 B6 B7 B2 -136.8(6) .
B10 B6 B7 B2 -101.0(6) .
B2 B6 B7 Cl7 -110.2(7) .
B1 B6 B7 Cl7 -147.6(6) .
Cl6 B6 B7 Cl7 1.7(9) .
B11 B6 B7 Cl7 113.0(7) .
B10 B6 B7 Cl7 148.8(5) .
B2 B6 B7 B3 37.7(6) .
B1 B6 B7 B3 0.3(8) .
Cl6 B6 B7 B3 149.6(6) .
B11 B6 B7 B3 -99.1(7) .
B10 B6 B7 B3 -63.3(7) .
B2 B6 B7 B11 136.8(6) .
B1 B6 B7 B11 99.4(6) .
Cl6 B6 B7 B11 -111.3(6) .
B10 B6 B7 B11 35.8(5) .
B2 B6 B7 B8 100.2(7) .
B1 B6 B7 B8 62.8(7) .
Cl6 B6 B7 B8 -148.0(5) .
B11 B6 B7 B8 -36.6(5) .
B10 B6 B7 B8 -0.8(7) .
C5 C6 C7 C2 -1.6(14) .
C3 C2 C7 C6 3.9(13) .
Si1 C2 C7 C6 -172.3(7) .
O1 Si1 C8 C9 104.0(6) .
C2 Si1 C8 C9 -135.3(6) .
Pt1 Si1 C8 C9 -17.3(6) .
O1 Si1 C8 C13 -71.9(7) .
C2 Si1 C8 C13 48.7(7) .
Pt1 Si1 C8 C13 166.7(6) .
C1 B4 B8 B3 39.7(6) .
Cl4 B4 B8 B3 -107.3(9) .
B9 B4 B8 B3 136.9(6) .
B5 B4 B8 B3 99.9(7) .
C1 B4 B8 Cl8 151.3(6) .
Cl4 B4 B8 Cl8 4.4(11) .
B3 B4 B8 Cl8 111.6(7) .
B9 B4 B8 Cl8 -111.5(7) .
B5 B4 B8 Cl8 -148.5(6) .
C1 B4 B8 B11 -60.8(8) .
Cl4 B4 B8 B11 152.2(7) .
B3 B4 B8 B11 -100.5(6) .
B9 B4 B8 B11 36.3(5) .
B5 B4 B8 B11 -0.7(8) .
C1 B4 B8 B7 2.5(8) .
Cl4 B4 B8 B7 -144.5(7) .
B3 B4 B8 B7 -37.2(6) .
B9 B4 B8 B7 99.6(6) .
B5 B4 B8 B7 62.6(8) .
C1 B4 B8 B9 -97.2(6) .
Cl4 B4 B8 B9 115.9(8) .
B3 B4 B8 B9 -136.9(6) .
B5 B4 B8 B9 -37.0(6) .
B2 B7 B8 B3 -37.4(6) .
Cl7 B7 B8 B3 110.6(8) .
B6 B7 B8 B3 -100.4(7) .
B11 B7 B8 B3 -137.2(7) .
B2 B7 B8 B4 0.2(9) .
Cl7 B7 B8 B4 148.2(6) .
B3 B7 B8 B4 37.6(6) .
B6 B7 B8 B4 -62.8(7) .
B11 B7 B8 B4 -99.6(7) .
B2 B7 B8 Cl8 -148.5(6) .
Cl7 B7 B8 Cl8 -0.5(9) .
B3 B7 B8 Cl8 -111.1(7) .
B6 B7 B8 Cl8 148.4(6) .
B11 B7 B8 Cl8 111.7(6) .
B2 B7 B8 B11 99.8(7) .
Cl7 B7 B8 B11 -112.2(7) .
B3 B7 B8 B11 137.2(7) .
B6 B7 B8 B11 36.7(5) .
B2 B7 B8 B9 63.5(7) .
Cl7 B7 B8 B9 -148.6(6) .
B3 B7 B8 B9 100.9(6) .
B6 B7 B8 B9 0.4(7) .
B11 B7 B8 B9 -36.3(5) .
C1 B1 B10 Cl10 151.3(6) .
Cl1 B1 B10 Cl10 4.6(10) .
B6 B1 B10 Cl10 -110.9(7) .
B5 B1 B10 Cl10 112.0(7) .
B2 B1 B10 Cl10 -148.1(6) .
C1 B1 B10 B11 -60.1(7) .
Cl1 B1 B10 B11 153.2(6) .
B6 B1 B10 B11 37.7(5) .
B5 B1 B10 B11 -99.5(7) .
B2 B1 B10 B11 0.4(7) .
C1 B1 B10 B9 2.7(8) .
Cl1 B1 B10 B9 -144.0(6) .
B6 B1 B10 B9 100.4(7) .
B5 B1 B10 B9 -36.7(6) .
B2 B1 B10 B9 63.2(7) .
C1 B1 B10 B5 39.4(6) .
Cl1 B1 B10 B5 -107.3(8) .
B6 B1 B10 B5 137.2(7) .
B2 B1 B10 B5 99.9(7) .
C1 B1 B10 B6 -97.8(7) .
Cl1 B1 B10 B6 115.5(7) .
B5 B1 B10 B6 -137.2(7) .
B2 B1 B10 B6 -37.2(5) .
C1 B5 B10 Cl10 -150.0(6) .
Cl5 B5 B10 Cl10 -2.2(10) .
B9 B5 B10 Cl10 111.1(7) .
B1 B5 B10 Cl10 -110.3(7) .
B4 B5 B10 Cl10 148.6(6) .
C1 B5 B10 B11 61.2(7) .
Cl5 B5 B10 B11 -151.0(6) .
B9 B5 B10 B11 -37.7(6) .
B1 B5 B10 B11 100.9(7) .
B4 B5 B10 B11 -0.2(8) .
C1 B5 B10 B1 -39.7(6) .
Cl5 B5 B10 B1 108.2(8) .
B9 B5 B10 B1 -138.6(7) .
B4 B5 B10 B1 -101.0(7) .
C1 B5 B10 B9 98.9(7) .
Cl5 B5 B10 B9 -113.2(8) .
B1 B5 B10 B9 138.6(7) .
B4 B5 B10 B9 37.6(6) .
C1 B5 B10 B6 -2.0(7) .
Cl5 B5 B10 B6 145.9(6) .
B9 B5 B10 B6 -100.9(7) .
B1 B5 B10 B6 37.7(6) .
B4 B5 B10 B6 -63.3(7) .
B2 B6 B10 Cl10 148.4(6) .
B1 B6 B10 Cl10 110.2(7) .
Cl6 B6 B10 Cl10 -0.4(9) .
B7 B6 B10 Cl10 -148.3(5) .
B11 B6 B10 Cl10 -112.0(6) .
B2 B6 B10 B11 -99.6(6) .
B1 B6 B10 B11 -137.8(6) .
Cl6 B6 B10 B11 111.5(6) .
B7 B6 B10 B11 -36.3(5) .
B2 B6 B10 B1 38.2(6) .
Cl6 B6 B10 B1 -110.7(6) .
B7 B6 B10 B1 101.5(6) .
B11 B6 B10 B1 137.8(6) .
B2 B6 B10 B9 -62.4(7) .
B1 B6 B10 B9 -100.6(6) .
Cl6 B6 B10 B9 148.8(5) .
B7 B6 B10 B9 0.9(7) .
B11 B6 B10 B9 37.2(5) .
B2 B6 B10 B5 0.2(8) .
B1 B6 B10 B5 -38.0(6) .
Cl6 B6 B10 B5 -148.7(5) .
B7 B6 B10 B5 63.5(7) .
B11 B6 B10 B5 99.8(6) .
C13 C8 C9 C10 -0.8(11) .
Si1 C8 C9 C10 -177.0(6) .
C13 C8 C9 P2 -178.5(5) .
Si1 C8 C9 P2 5.3(8) .
C11 C10 C9 C8 1.1(13) .
C11 C10 C9 P2 178.7(7) .
C23 P2 C9 C8 127.5(6) .
C20 P2 C9 C8 -117.8(6) .
Pt1 P2 C9 C8 9.2(7) .
C23 P2 C9 C10 -50.2(8) .
C20 P2 C9 C10 64.5(8) .
Pt1 P2 C9 C10 -168.5(7) .
C1 B5 B9 B11 -60.4(7) .
Cl5 B5 B9 B11 153.6(6) .
B1 B5 B9 B11 1.1(9) .
B10 B5 B9 B11 38.1(6) .
B4 B5 B9 B11 -100.0(7) .
C1 B5 B9 Cl9 150.5(6) .
Cl5 B5 B9 Cl9 4.5(10) .
B1 B5 B9 Cl9 -148.0(6) .
B10 B5 B9 Cl9 -111.0(7) .
B4 B5 B9 Cl9 110.8(7) .
C1 B5 B9 B10 -98.5(6) .
Cl5 B5 B9 B10 115.5(8) .
B1 B5 B9 B10 -37.0(6) .
B4 B5 B9 B10 -138.2(7) .
C1 B5 B9 B4 39.6(6) .
Cl5 B5 B9 B4 -106.3(8) .
B1 B5 B9 B4 101.1(7) .
B10 B5 B9 B4 138.2(7) .
C1 B5 B9 B8 2.9(7) .
Cl5 B5 B9 B8 -143.1(7) .
B1 B5 B9 B8 64.4(8) .
B10 B5 B9 B8 101.4(6) .
B4 B5 B9 B8 -36.7(6) .
Cl10 B10 B9 B11 111.5(6) .
B1 B10 B9 B11 -100.1(7) .
B5 B10 B9 B11 -137.1(7) .
B6 B10 B9 B11 -37.5(5) .
Cl10 B10 B9 Cl9 0.0(9) .
B11 B10 B9 Cl9 -111.5(6) .
B1 B10 B9 Cl9 148.4(6) .
B5 B10 B9 Cl9 111.4(7) .
B6 B10 B9 Cl9 -149.0(5) .
Cl10 B10 B9 B5 -111.4(7) .
B11 B10 B9 B5 137.1(7) .
B1 B10 B9 B5 37.0(6) .
B6 B10 B9 B5 99.6(6) .
Cl10 B10 B9 B4 -149.4(6) .
B11 B10 B9 B4 99.0(7) .
B1 B10 B9 B4 -1.1(9) .
B5 B10 B9 B4 -38.1(7) .
B6 B10 B9 B4 61.5(7) .
Cl10 B10 B9 B8 148.4(6) .
B11 B10 B9 B8 36.9(5) .
B1 B10 B9 B8 -63.3(7) .
B5 B10 B9 B8 -100.3(6) .
B6 B10 B9 B8 -0.6(7) .
C1 B4 B9 B11 62.4(8) .
Cl4 B4 B9 B11 -151.7(7) .
B8 B4 B9 B11 -37.0(6) .
B3 B4 B9 B11 1.3(8) .
B5 B4 B9 B11 101.1(6) .
C1 B4 B9 Cl9 -150.5(6) .
Cl4 B4 B9 Cl9 -4.6(11) .
B8 B4 B9 Cl9 110.1(7) .
B3 B4 B9 Cl9 148.4(6) .
B5 B4 B9 Cl9 -111.8(7) .
C1 B4 B9 B5 -38.8(6) .
Cl4 B4 B9 B5 107.2(8) .
B8 B4 B9 B5 -138.1(6) .
B3 B4 B9 B5 -99.8(7) .
C1 B4 B9 B10 -1.0(9) .
Cl4 B4 B9 B10 145.0(7) .
B8 B4 B9 B10 -100.3(7) .
B3 B4 B9 B10 -62.0(8) .
B5 B4 B9 B10 37.8(6) .
C1 B4 B9 B8 99.3(7) .
Cl4 B4 B9 B8 -114.8(8) .
B3 B4 B9 B8 38.3(6) .
B5 B4 B9 B8 138.1(6) .
B3 B8 B9 B11 99.7(6) .
B4 B8 B9 B11 138.4(6) .
Cl8 B8 B9 B11 -111.0(6) .
B7 B8 B9 B11 37.0(5) .
B3 B8 B9 Cl9 -148.6(6) .
B4 B8 B9 Cl9 -110.0(6) .
Cl8 B8 B9 Cl9 0.7(9) .
B11 B8 B9 Cl9 111.6(6) .
B7 B8 B9 Cl9 148.6(5) .
B3 B8 B9 B5 -0.9(8) .
B4 B8 B9 B5 37.8(5) .
Cl8 B8 B9 B5 148.4(6) .
B11 B8 B9 B5 -100.6(6) .
B7 B8 B9 B5 -63.6(7) .
B3 B8 B9 B10 62.9(7) .
B4 B8 B9 B10 101.6(6) .
Cl8 B8 B9 B10 -147.8(5) .
B11 B8 B9 B10 -36.8(5) .
B7 B8 B9 B10 0.1(7) .
B3 B8 B9 B4 -38.7(6) .
Cl8 B8 B9 B4 110.6(7) .
B11 B8 B9 B4 -138.4(6) .
B7 B8 B9 B4 -101.4(6) .
B2 C1 B3 B8 -103.2(6) .
B5 C1 B3 B8 3.6(8) .
B1 C1 B3 B8 -66.8(8) .
B4 C1 B3 B8 40.4(6) .
B2 C1 B3 B7 -39.6(6) .
B5 C1 B3 B7 67.3(8) .
B1 C1 B3 B7 -3.1(8) .
B4 C1 B3 B7 104.0(6) .
B2 C1 B3 Cl3 107.7(7) .
B5 C1 B3 Cl3 -145.5(6) .
B1 C1 B3 Cl3 144.1(6) .
B4 C1 B3 Cl3 -108.7(7) .
B2 C1 B3 B4 -143.6(6) .
B5 C1 B3 B4 -36.8(6) .
B1 C1 B3 B4 -107.2(7) .
B5 C1 B3 B2 106.8(7) .
B1 C1 B3 B2 36.4(6) .
B4 C1 B3 B2 143.6(6) .
B4 B8 B3 C1 -40.0(6) .
Cl8 B8 B3 C1 -150.8(6) .
B11 B8 B3 C1 60.2(8) .
B7 B8 B3 C1 98.2(7) .
B9 B8 B3 C1 -1.5(8) .
B4 B8 B3 B7 -138.2(7) .
Cl8 B8 B3 B7 110.9(8) .
B11 B8 B3 B7 -38.1(6) .
B9 B8 B3 B7 -99.7(7) .
B4 B8 B3 Cl3 107.7(8) .
Cl8 B8 B3 Cl3 -3.2(12) .
B11 B8 B3 Cl3 -152.2(7) .
B7 B8 B3 Cl3 -114.1(9) .
B9 B8 B3 Cl3 146.1(7) .
Cl8 B8 B3 B4 -110.9(7) .
B11 B8 B3 B4 100.1(7) .
B7 B8 B3 B4 138.2(7) .
B9 B8 B3 B4 38.4(6) .
B4 B8 B3 B2 -101.0(7) .
Cl8 B8 B3 B2 148.2(7) .
B11 B8 B3 B2 -0.8(9) .
B7 B8 B3 B2 37.2(7) .
B9 B8 B3 B2 -62.5(8) .
B2 B7 B3 C1 38.9(6) .
Cl7 B7 B3 C1 149.0(6) .
B6 B7 B3 C1 1.6(8) .
B11 B7 B3 C1 -61.7(7) .
B8 B7 B3 C1 -99.4(7) .
B2 B7 B3 B8 138.4(7) .
Cl7 B7 B3 B8 -111.6(8) .
B6 B7 B3 B8 101.0(7) .
B11 B7 B3 B8 37.8(6) .
B2 B7 B3 Cl3 -106.9(8) .
Cl7 B7 B3 Cl3 3.2(10) .
B6 B7 B3 Cl3 -144.3(6) .
B11 B7 B3 Cl3 152.5(6) .
B8 B7 B3 Cl3 114.8(8) .
B2 B7 B3 B4 100.7(7) .
Cl7 B7 B3 B4 -149.2(6) .
B6 B7 B3 B4 63.3(8) .
B11 B7 B3 B4 0.1(8) .
B8 B7 B3 B4 -37.7(6) .
Cl7 B7 B3 B2 110.1(8) .
B6 B7 B3 B2 -37.4(6) .
B11 B7 B3 B2 -100.6(7) .
B8 B7 B3 B2 -138.4(7) .
Cl4 B4 B3 C1 -110.6(6) .
B8 B4 B3 C1 133.7(6) .
B9 B4 B3 C1 94.5(6) .
B5 B4 B3 C1 32.4(5) .
C1 B4 B3 B8 -133.7(6) .
Cl4 B4 B3 B8 115.8(7) .
B9 B4 B3 B8 -39.2(6) .
B5 B4 B3 B8 -101.2(6) .
C1 B4 B3 B7 -95.4(7) .
Cl4 B4 B3 B7 154.1(6) .
B8 B4 B3 B7 38.3(6) .
B9 B4 B3 B7 -0.9(8) .
B5 B4 B3 B7 -63.0(7) .
C1 B4 B3 Cl3 110.7(7) .
Cl4 B4 B3 Cl3 0.2(9) .
B8 B4 B3 Cl3 -115.6(7) .
B9 B4 B3 Cl3 -154.8(6) .
B5 B4 B3 Cl3 143.2(6) .
C1 B4 B3 B2 -32.1(5) .
Cl4 B4 B3 B2 -142.7(6) .
B8 B4 B3 B2 101.5(6) .
B9 B4 B3 B2 62.4(7) .
B5 B4 B3 B2 0.3(7) .
B6 B2 B3 C1 -96.3(7) .
B7 B2 B3 C1 -134.2(7) .
Cl2 B2 B3 C1 110.1(7) .
B1 B2 B3 C1 -32.8(5) .
C1 B2 B3 B8 96.2(7) .
B6 B2 B3 B8 -0.1(9) .
B7 B2 B3 B8 -38.0(7) .
Cl2 B2 B3 B8 -153.7(6) .
B1 B2 B3 B8 63.4(8) .
C1 B2 B3 B7 134.2(7) .
B6 B2 B3 B7 37.9(6) .
Cl2 B2 B3 B7 -115.6(8) .
B1 B2 B3 B7 101.4(7) .
C1 B2 B3 Cl3 -110.6(7) .
B6 B2 B3 Cl3 153.1(6) .
B7 B2 B3 Cl3 115.1(8) .
Cl2 B2 B3 Cl3 -0.5(10) .
B1 B2 B3 Cl3 -143.5(6) .
C1 B2 B3 B4 32.5(5) .
B6 B2 B3 B4 -63.8(8) .
B7 B2 B3 B4 -101.8(7) .
Cl2 B2 B3 B4 142.6(6) .
B1 B2 B3 B4 -0.4(8) .
C9 C10 C11 C12 -0.7(16) .
Cl9 B9 B11 B10 110.7(7) .
B5 B9 B11 B10 -38.3(6) .
B4 B9 B11 B10 -102.5(6) .
B8 B9 B11 B10 -138.9(6) .
Cl9 B9 B11 Cl11 1.7(10) .
B5 B9 B11 Cl11 -147.4(6) .
B10 B9 B11 Cl11 -109.0(7) .
B4 B9 B11 Cl11 148.4(6) .
B8 B9 B11 Cl11 112.1(7) .
Cl9 B9 B11 B6 148.7(6) .
B5 B9 B11 B6 -0.4(8) .
B10 B9 B11 B6 38.0(6) .
B4 B9 B11 B6 -64.6(7) .
B8 B9 B11 B6 -100.9(6) .
Cl9 B9 B11 B8 -110.4(7) .
B5 B9 B11 B8 100.5(7) .
B10 B9 B11 B8 138.9(6) .
B4 B9 B11 B8 36.3(5) .
Cl9 B9 B11 B7 -148.0(6) .
B5 B9 B11 B7 62.9(8) .
B10 B9 B11 B7 101.2(6) .
B4 B9 B11 B7 -1.3(8) .
B8 B9 B11 B7 -37.6(6) .
Cl10 B10 B11 B9 -111.1(7) .
B1 B10 B11 B9 100.8(6) .
B5 B10 B11 B9 37.7(5) .
B6 B10 B11 B9 138.1(6) .
Cl10 B10 B11 Cl11 1.2(9) .
B1 B10 B11 Cl11 -146.9(5) .
B9 B10 B11 Cl11 112.3(6) .
B5 B10 B11 Cl11 150.0(5) .
B6 B10 B11 Cl11 -109.7(6) .
Cl10 B10 B11 B6 110.8(7) .
B1 B10 B11 B6 -37.3(5) .
B9 B10 B11 B6 -138.1(6) .
B5 B10 B11 B6 -100.4(6) .
Cl10 B10 B11 B8 -149.0(6) .
B1 B10 B11 B8 62.9(7) .
B9 B10 B11 B8 -37.9(6) .
B5 B10 B11 B8 -0.3(8) .
B6 B10 B11 B8 100.1(6) .
Cl10 B10 B11 B7 146.8(6) .
B1 B10 B11 B7 -1.3(7) .
B9 B10 B11 B7 -102.1(6) .
B5 B10 B11 B7 -64.5(7) .
B6 B10 B11 B7 35.9(5) .
Pt1 Cl11 B11 B9 -85.8(14) .
Pt1 Cl11 B11 B10 -157.9(9) .
Pt1 Cl11 B11 B6 130.8(10) .
Pt1 Cl11 B11 B8 -11.5(17) .
Pt1 Cl11 B11 B7 60.6(14) .
B2 B6 B11 B9 63.7(8) .
B1 B6 B11 B9 -0.5(8) .
Cl6 B6 B11 B9 -146.6(6) .
B7 B6 B11 B9 101.9(6) .
B10 B6 B11 B9 -37.9(6) .
B2 B6 B11 B10 101.6(7) .
B1 B6 B11 B10 37.4(6) .
Cl6 B6 B11 B10 -108.6(7) .
B7 B6 B11 B10 139.8(6) .
B2 B6 B11 Cl11 -148.5(6) .
B1 B6 B11 Cl11 147.3(6) .
Cl6 B6 B11 Cl11 1.3(10) .
B7 B6 B11 Cl11 -110.3(7) .
B10 B6 B11 Cl11 109.9(7) .
B2 B6 B11 B8 -1.5(8) .
B1 B6 B11 B8 -65.7(8) .
Cl6 B6 B11 B8 148.3(6) .
B7 B6 B11 B8 36.7(6) .
B10 B6 B11 B8 -103.1(6) .
B2 B6 B11 B7 -38.2(6) .
B1 B6 B11 B7 -102.4(7) .
Cl6 B6 B11 B7 111.5(8) .
B10 B6 B11 B7 -139.8(6) .
B3 B8 B11 B9 -100.6(7) .
B4 B8 B11 B9 -37.0(6) .
Cl8 B8 B11 B9 110.6(7) .
B7 B8 B11 B9 -138.4(6) .
B3 B8 B11 B10 -63.0(8) .
B4 B8 B11 B10 0.6(8) .
Cl8 B8 B11 B10 148.1(6) .
B7 B8 B11 B10 -100.9(6) .
B9 B8 B11 B10 37.5(5) .
B3 B8 B11 Cl11 147.5(6) .
B4 B8 B11 Cl11 -148.9(6) .
Cl8 B8 B11 Cl11 -1.4(10) .
B7 B8 B11 Cl11 109.7(7) .
B9 B8 B11 Cl11 -111.9(7) .
B3 B8 B11 B6 1.4(9) .
B4 B8 B11 B6 65.0(8) .
Cl8 B8 B11 B6 -147.4(6) .
B7 B8 B11 B6 -36.4(6) .
B9 B8 B11 B6 102.0(6) .
B3 B8 B11 B7 37.9(6) .
B4 B8 B11 B7 101.5(7) .
Cl8 B8 B11 B7 -111.0(8) .
B9 B8 B11 B7 138.4(6) .
B2 B7 B11 B9 -62.7(8) .
Cl7 B7 B11 B9 149.7(6) .
B3 B7 B11 B9 0.8(8) .
B6 B7 B11 B9 -100.9(6) .
B8 B7 B11 B9 38.2(6) .
B2 B7 B11 B10 1.7(8) .
Cl7 B7 B11 B10 -145.8(6) .
B3 B7 B11 B10 65.2(7) .
B6 B7 B11 B10 -36.4(6) .
B8 B7 B11 B10 102.7(6) .
B2 B7 B11 Cl11 147.1(6) .
Cl7 B7 B11 Cl11 -0.5(10) .
B3 B7 B11 Cl11 -149.4(6) .
B6 B7 B11 Cl11 108.9(6) .
B8 B7 B11 Cl11 -112.0(6) .
B2 B7 B11 B6 38.2(6) .
Cl7 B7 B11 B6 -109.4(8) .
B3 B7 B11 B6 101.7(7) .
B8 B7 B11 B6 139.1(6) .
B2 B7 B11 B8 -100.9(7) .
Cl7 B7 B11 B8 111.5(8) .
B3 B7 B11 B8 -37.4(6) .
B6 B7 B11 B8 -139.1(6) .
C10 C11 C12 C13 0.0(16) .
C9 P2 C20 C21 78.2(6) .
C23 P2 C20 C21 -167.4(5) .
Pt1 P2 C20 C21 -44.3(6) .
C9 P2 C20 C22 -48.7(7) .
C23 P2 C20 C22 65.7(7) .
Pt1 P2 C20 C22 -171.3(5) .
C11 C12 C13 C8 0.3(14) .
C9 C8 C13 C12 0.1(12) .
Si1 C8 C13 C12 176.0(7) .
C9 P2 C23 C24 -50.0(8) .
C20 P2 C23 C24 -167.9(7) .
Pt1 P2 C23 C24 66.2(7) .
C9 P2 C23 C25 -172.8(6) .
C20 P2 C23 C25 69.3(7) .
Pt1 P2 C23 C25 -56.5(6) .
C3 P1 C14 C15 175.6(6) .
C17 P1 C14 C15 -67.9(7) .
Pt1 P1 C14 C15 61.5(6) .
C3 P1 C14 C16 51.3(7) .
C17 P1 C14 C16 167.8(6) .
Pt1 P1 C14 C16 -62.8(6) .
C6_1 C1_1 C2_1 C3_1 1(2) .
F1_1 C1_1 C2_1 C3_1 179.0(11) .
C6_1 C1_1 C2_1 F2_1 179.5(12) .
F1_1 C1_1 C2_1 F2_1 -3.0(17) .
F2_1 C2_1 C3_1 C4_1 -176.8(12) .
C1_1 C2_1 C3_1 C4_1 1(2) .
C2_1 C3_1 C4_1 C5_1 -2(2) .
C3_1 C4_1 C5_1 C6_1 1(2) .
F1_1 C1_1 C6_1 C5_1 179.5(10) .
C2_1 C1_1 C6_1 C5_1 -3.1(19) .
C4_1 C5_1 C6_1 C1_1 1.8(19) .
C6_2 C1_2 C2_2 F2_2 179.2(12) .
F1_2 C1_2 C2_2 F2_2 4.5(19) .
C6_2 C1_2 C2_2 C3_2 -4(2) .
F1_2 C1_2 C2_2 C3_2 -178.9(11) .
F2_2 C2_2 C3_2 C4_2 -179.8(12) .
C1_2 C2_2 C3_2 C4_2 3.6(19) .
C2_2 C3_2 C4_2 C5_2 -2.3(18) .
C3_2 C4_2 C5_2 C6_2 1.6(19) .
F1_2 C1_2 C6_2 C5_2 177.7(11) .
C2_2 C1_2 C6_2 C5_2 3.0(19) .
C4_2 C5_2 C6_2 C1_2 -1.9(19) .
C6_3 C1_3 C2_3 F2_3 179(4) .
F1_3 C1_3 C2_3 F2_3 -1(7) .
C6_3 C1_3 C2_3 C3_3 4(8) .
F1_3 C1_3 C2_3 C3_3 -177(5) .
F2_3 C2_3 C3_3 C4_3 180(5) .
C1_3 C2_3 C3_3 C4_3 -5(10) .
C2_3 C3_3 C4_3 C5_3 4(8) .
C3_3 C4_3 C5_3 C6_3 -3(7) .
C2_3 C1_3 C6_3 C5_3 -2(5) .
F1_3 C1_3 C6_3 C5_3 178(4) .
C4_3 C5_3 C6_3 C1_3 2(6) .
C3 P1 C17 C19 -76.8(6) .
C14 P1 C17 C19 170.6(5) .
Pt1 P1 C17 C19 47.0(6) .
C3 P1 C17 C18 50.6(7) .
C14 P1 C17 C18 -62.0(6) .
Pt1 P1 C17 C18 174.4(5) .
